data_1524635
loop_
_publ_author_name
'Kal'ichak, Ya.M.'
'Bodak, O.I.'
'Krasovskaya, G.B.'

_publ_section_title
;
 Ce-Mn-Cu system
;
_journal_name_full
;
Dopovidi Akademii Nauk Ukrains'koi RSR, Seriya A: Fiziko-Matematichni Ta 
Tekhnichni Nauki
;
_journal_page_first 868
_journal_page_last 870
_journal_volume 41
_journal_year 1979
_chemical_formula_sum 'Ce Cu3.85 Mn1.15'
_chemical_name_systematic 'Ce (Cu0.77 Mn0.23)5'
_space_group_IT_number 191
_symmetry_space_group_name_Hall '-P 6 2'
_symmetry_space_group_name_H-M 'P 6/m m m'
_cell_angle_alpha 90
_cell_angle_beta 90
_cell_angle_gamma 120
_cell_formula_units_Z 1
_cell_length_a 5.23
_cell_length_b 5.23
_cell_length_c 4.25
_cell_volume 100.675
_citation_journal_id_ASTM DNUNDU
_cod_data_source_file Kalichak_DNUNDU_1979_766.cif
_cod_data_source_block Ce1Cu3.85Mn1.15
_cod_original_cell_volume 100.6753
_cod_original_formula_sum 'Ce1 Cu3.85 Mn1.15'
_cod_database_code 1524635

loop_
_symmetry_equiv_pos_as_xyz
x,y,z
x-y,x,z
-y,x-y,z
-x,-y,z
-x+y,-x,z
y,-x+y,z
-y,-x,-z
x-y,-y,-z
x,x-y,-z
y,x,-z
-x+y,y,-z
-x,-x+y,-z
-x,-y,-z
-x+y,-x,-z
y,-x+y,-z
x,y,-z
x-y,x,-z
-y,x-y,-z
y,x,z
-x+y,y,z
-x,-x+y,z
-y,-x,z
x-y,-y,z
x,x-y,z

loop_
_atom_site_label
_atom_site_type_symbol
_atom_site_fract_x
_atom_site_fract_y
_atom_site_fract_z
_atom_site_occupancy
_atom_site_U_iso_or_equiv
Mn1 Mn 0.3333 0.6667 0 0.23 0.0
Cu1 Cu 0.3333 0.6667 0 0.77 0.0
Cu2 Cu 0.5 0 0.5 0.77 0.0
Mn2 Mn 0.5 0 0.5 0.23 0.0
Ce1 Ce 0 0 0 1 0.0
